data_1549024
loop_
_publ_author_name
'Shivraj, ?'
'Siddlingeshwar, B.'
'Kirilova, Elena M.'
'Belyakov, Sergey V.'
'Divakar, Darshan Devang'
'Alkheraif, Abdulaziz Abdullah'

_publ_section_title
;
 Photophysical properties of benzanthrone derivatives: effect of
 substituent, solvent polarity and hydrogen bonding.
;
_journal_issue 4
_journal_name_full
'Photochemical &amp; photobiological sciences : Official journal of the European Photochemistry Association and the European Society for Photobiology'
_journal_page_first 453
_journal_page_last 464
_journal_paper_doi 10.1039/C7PP00392G
_journal_volume 17
_journal_year 2018
_chemical_compound_source 'Local laboratory'
_chemical_formula_moiety 'C27 H22 N2 O '
_chemical_formula_sum 'C27 H22 N2 O'
_chemical_formula_weight 390.486
_chemical_name_systematic 3-(N'-phenyl)piperazino-7H-benzo[de]anthracen-7-one
_space_group_IT_number 2
_space_group_name_Hall '-P 1'
_space_group_name_H-M_alt 'P -1'
_symmetry_cell_setting triclinic
_symmetry_space_group_name_Hall '-P 1'
_symmetry_space_group_name_H-M 'P -1'
_atom_sites_solution_hydrogens mixed
_atom_sites_solution_primary direct
_atom_sites_solution_secondary difmap
_audit_creation_method maXus
_audit_update_record
;
2017-03-17 deposited with the CCDC.
2018-03-04 downloaded from the CCDC.
;
_cell_angle_alpha 107.381(2)
_cell_angle_beta 98.533(2)
_cell_angle_gamma 111.288(2)
_cell_formula_units_Z 2
_cell_length_a 9.9040(3)
_cell_length_b 9.9455(4)
_cell_length_c 11.4559(5)
_cell_measurement_reflns_used 13479
_cell_measurement_temperature 183
_cell_measurement_theta_max 27.5
_cell_measurement_theta_min 0.9
_cell_volume 960.64(7)
_computing_cell_refinement 'HKL Scalepack (Otwinowski & Minor 1997)'
_computing_data_collection KappaCCD
_computing_data_reduction 'Denzo and Scalepak (Otwinowski & Minor, 1997)'
_computing_molecular_graphics 'Ortep (Johnson, 1976)'
_computing_publication_material 'maXus(Mackay et al., 1999)'
_computing_structure_refinement 'maXus(Mackay et al., 1999)'
_computing_structure_solution 'SHELXS-97 (Sheldrick, 1997)'
_diffrn_ambient_temperature 183(2)
_diffrn_measured_fraction_theta_full 0.98
_diffrn_measured_fraction_theta_max 0.98
_diffrn_measurement_device_type 'Bruker-Nonius KappaCCD'
_diffrn_measurement_method '\f and \w scan'
_diffrn_orient_matrix_type X=UH
_diffrn_orient_matrix_UB_11 0.07689
_diffrn_orient_matrix_UB_12 0.00143
_diffrn_orient_matrix_UB_13 -0.08304
_diffrn_orient_matrix_UB_21 0.04240
_diffrn_orient_matrix_UB_22 -0.10425
_diffrn_orient_matrix_UB_23 -0.03125
_diffrn_orient_matrix_UB_31 -0.04284
_diffrn_orient_matrix_UB_32 -0.03504
_diffrn_orient_matrix_UB_33 -0.07788
_diffrn_radiation_source 'fine-focus sealed tube'
_diffrn_radiation_type ' MoK\a'
_diffrn_radiation_wavelength_id all
_diffrn_reflns_av_R_equivalents 0.050
_diffrn_reflns_limit_h_max 13
_diffrn_reflns_limit_h_min -13
_diffrn_reflns_limit_k_max 10
_diffrn_reflns_limit_k_min -13
_diffrn_reflns_limit_l_max 15
_diffrn_reflns_limit_l_min -14
_diffrn_reflns_number 7401
_diffrn_reflns_theta_full 29.0
_diffrn_reflns_theta_max 29.0
_diffrn_reflns_theta_min 2.30
_exptl_absorpt_coefficient_mu 0.082
_exptl_absorpt_correction_type none
_exptl_crystal_colour Red
_exptl_crystal_density_diffrn 1.350
_exptl_crystal_density_method 'not measured'
_exptl_crystal_description Prism
_exptl_crystal_F_000 412
_exptl_crystal_recrystallization_method 'Re-crystallisation from solvent: chloroform'
_exptl_crystal_size_max 0.30
_exptl_crystal_size_mid 0.24
_exptl_crystal_size_min 0.17
_refine_diff_density_max 0.60
_refine_diff_density_min -0.60
_refine_diff_density_rms 0.19
_refine_ls_extinction_method none
_refine_ls_goodness_of_fit_all 1.126
_refine_ls_goodness_of_fit_gt 1.199
_refine_ls_goodness_of_fit_ref 1.192
_refine_ls_hydrogen_treatment constr
_refine_ls_matrix_type full
_refine_ls_number_constraints 22
_refine_ls_number_parameters 271
_refine_ls_number_reflns 2866
_refine_ls_number_restraints 0
_refine_ls_R_factor_all 0.109
_refine_ls_R_factor_gt 0.068
_refine_ls_shift/su_max 0.023
_refine_ls_shift/su_mean 0.005
_refine_ls_structure_factor_coef F^2^
_refine_ls_weighting_details ' w = 1 / ( s^2^(Fo^2^) + 0.10000 * Fo^2^)'
_refine_ls_weighting_scheme sigma
_refine_ls_wR_factor_all 0.291
_refine_ls_wR_factor_gt 0.283
_refine_ls_wR_factor_ref 0.283
_reflns_d_resolution_high 0.62
_reflns_d_resolution_low 2.10
_reflns_limit_h_max 13
_reflns_limit_h_min 0
_reflns_limit_k_max 12
_reflns_limit_k_min -13
_reflns_limit_l_max 14
_reflns_limit_l_min -15
_reflns_number_gt 2882
_reflns_number_total 4915
_reflns_threshold_expression 'I> 3.00 sigma(I)'
_cod_data_source_file c7pp00392g2.cif
_cod_data_source_block P10
_cod_depositor_comments
;
The following automatic conversions were performed:

'_symmetry_cell_setting' value 'Triclinic' changed to 'triclinic'
according to
/home/data/users/saulius/crontab/automatic-downloads/rss-feeds/RSC/lib/dictionaries/cif_core.dic
dictionary named 'cif_core.dic' version 2.4.2 from 2011-04-26.

'_atom_sites_solution_hydrogens' value 'geom, diff' was changed to
'mixed'.

Automatic conversion script
Id: cif_fix_values 4973 2017-02-22 13:04:09Z antanas 

 Adding full bibliography for 1549024.cif.
;
_cod_original_cell_volume 960.64(6)
_cod_original_sg_symbol_H-M 'P -1          '
_cod_original_formula_sum 'C27 H22 N2 O '
_cod_database_code 1549024

loop_
_symmetry_equiv_pos_as_xyz
+X,+Y,+Z
-X,-Y,-Z

loop_
_atom_site_label
_atom_site_fract_x
_atom_site_fract_y
_atom_site_fract_z
_atom_site_U_iso_or_equiv
_atom_site_occupancy
_atom_site_adp_type
C15 0.3270(2) 0.5036(2) 0.42595(19) 0.0236(10) 1.00 Uij
N18 0.16358(19) 0.4590(2) 0.69452(16) 0.0290(9) 1.00 Uij
C12 0.5151(2) 0.7346(3) 0.4015(2) 0.0265(11) 1.00 Uij
N21 -0.03293(19) 0.35381(19) 0.83977(16) 0.0255(9) 1.00 Uij
C1 0.4413(3) 0.7507(2) 0.6035(2) 0.0334(11) 1.00 Uij
C16 0.4273(2) 0.6654(2) 0.4794(2) 0.0250(11) 1.00 Uij
C3 0.2536(2) 0.5303(2) 0.6266(2) 0.0249(10) 1.00 Uij
C6 0.2222(3) 0.2476(3) 0.2546(2) 0.0317(12) 1.00 Uij
C17 0.2419(2) 0.4337(2) 0.50007(19) 0.0238(10) 1.00 Uij
C7 0.3957(2) 0.4724(3) 0.2195(2) 0.0301(12) 1.00 Uij
O30 0.37885(19) 0.39072(19) 0.10914(14) 0.0420(10) 1.00 Uij
C10 0.6976(3) 0.9568(3) 0.3746(2) 0.0372(13) 1.00 Uij
C24 -0.1166(2) 0.2480(2) 0.89034(19) 0.0249(11) 1.00 Uij
C29 -0.2757(2) 0.1828(3) 0.8504(2) 0.0300(11) 1.00 Uij
C13 0.4992(2) 0.6409(3) 0.2761(2) 0.0276(12) 1.00 Uij
C4 0.1545(2) 0.2709(3) 0.4499(2) 0.0330(11) 1.00 Uij
C19 0.2140(2) 0.5330(2) 0.8341(2) 0.0305(11) 1.00 Uij
C14 0.3116(2) 0.4055(3) 0.3004(2) 0.0264(11) 1.00 Uij
C8 0.5829(3) 0.7065(3) 0.2027(2) 0.0349(13) 1.00 Uij
C11 0.6149(3) 0.8939(3) 0.4487(2) 0.0328(12) 1.00 Uij
C20 0.1321(2) 0.4156(2) 0.8877(2) 0.0261(10) 1.00 Uij
C2 0.3559(3) 0.6853(3) 0.6761(2) 0.0335(11) 1.00 Uij
C22 -0.0862(2) 0.2979(3) 0.6996(2) 0.0316(11) 1.00 Uij
C5 0.1444(3) 0.1789(3) 0.3297(2) 0.0365(12) 1.00 Uij
C25 -0.0486(2) 0.2063(3) 0.9806(2) 0.0292(11) 1.00 Uij
C23 0.0014(3) 0.4176(3) 0.6507(2) 0.0309(11) 1.00 Uij
C27 -0.2922(3) 0.0350(3) 0.9850(2) 0.0320(12) 1.00 Uij
C28 -0.3607(2) 0.0781(2) 0.8977(2) 0.0301(11) 1.00 Uij
C26 -0.1355(3) 0.1017(3) 1.0270(2) 0.0326(12) 1.00 Uij
C9 0.6815(3) 0.8622(3) 0.2516(3) 0.0388(14) 1.00 Uij
H23A -0.031223 0.366472 0.549906 0.037782 1.00 Uiso
H23B -0.025067 0.507659 0.674443 0.037782 1.00 Uiso
H2 0.369551 0.756698 0.768650 0.033599 1.00 Uiso
H1 0.500849 0.865807 0.637050 0.033985 1.00 Uiso
H10 0.765734 1.076247 0.423303 0.046112 1.00 Uiso
H27 -0.352424 -0.038855 1.015981 0.037641 1.00 Uiso
H4 0.090712 0.230137 0.500764 0.033781 1.00 Uiso
H6 0.201069 0.173939 0.164874 0.036143 1.00 Uiso
H9 0.740812 0.906216 0.201914 0.050408 1.00 Uiso
H22A -0.075808 0.198465 0.663977 0.036121 1.00 Uiso
H22B -0.196874 0.259881 0.673267 0.036121 1.00 Uiso
H5 0.084605 0.067940 0.296891 0.035313 1.00 Uiso
H8 0.562468 0.643125 0.113206 0.044539 1.00 Uiso
H20A 0.175591 0.333888 0.865073 0.031374 1.00 Uiso
H20B 0.167363 0.470248 0.986477 0.031374 1.00 Uiso
H25 0.059708 0.248629 1.010648 0.033253 1.00 Uiso
H11 0.630702 0.963494 0.539110 0.039668 1.00 Uiso
H29 -0.339338 0.207573 0.784051 0.035517 1.00 Uiso
H26 -0.086571 0.075380 1.092082 0.038115 1.00 Uiso
H19A 0.198501 0.631109 0.865262 0.032086 1.00 Uiso
H19B 0.328264 0.567646 0.860353 0.032086 1.00 Uiso
H28 -0.472145 0.034450 0.869326 0.034783 1.00 Uiso

loop_
_atom_site_aniso_label
_atom_site_aniso_U_11
_atom_site_aniso_U_22
_atom_site_aniso_U_33
_atom_site_aniso_U_12
_atom_site_aniso_U_13
_atom_site_aniso_U_23
C15 0.0203(11) 0.0306(11) 0.0226(11) 0.0125(9) 0.0050(9) 0.0107(9)
N18 0.0206(10) 0.0329(10) 0.0224(9) 0.0091(8) 0.0077(8) 0.0118(8)
C12 0.0208(11) 0.0374(12) 0.0283(11) 0.0150(10) 0.0097(9) 0.0187(10)
N21 0.0214(10) 0.0328(10) 0.0240(9) 0.0096(8) 0.0080(8) 0.0137(8)
C1 0.0325(13) 0.0257(11) 0.0291(12) 0.0087(10) 0.0107(10) 0.0113(9)
C16 0.0228(11) 0.0307(11) 0.0247(11) 0.0124(9) 0.0092(9) 0.0132(9)
C3 0.0244(11) 0.0311(11) 0.0224(11) 0.0132(9) 0.0082(9) 0.0132(9)
C6 0.0327(13) 0.0358(12) 0.0239(11) 0.0161(10) 0.0068(10) 0.0053(10)
C17 0.0210(11) 0.0308(11) 0.0223(11) 0.0122(9) 0.0056(9) 0.0116(9)
C7 0.0278(13) 0.0461(13) 0.0240(12) 0.0217(11) 0.0088(10) 0.0149(10)
O30 0.0449(11) 0.0519(11) 0.0254(9) 0.0193(9) 0.0144(8) 0.0104(8)
C10 0.0350(14) 0.0437(13) 0.0448(15) 0.0177(11) 0.0159(12) 0.0261(12)
C24 0.0267(12) 0.0279(11) 0.0231(11) 0.0132(9) 0.0119(9) 0.0098(9)
C29 0.0255(12) 0.0372(12) 0.0269(11) 0.0132(10) 0.0099(10) 0.0130(10)
C13 0.0256(12) 0.0399(13) 0.0273(11) 0.0189(10) 0.0104(9) 0.0188(10)
C4 0.0259(12) 0.0309(11) 0.0297(12) 0.0092(10) 0.0088(10) 0.0126(10)
C19 0.0269(12) 0.0303(11) 0.0212(11) 0.0087(9) 0.0086(9) 0.0081(9)
C14 0.0243(11) 0.0339(12) 0.0226(11) 0.0148(9) 0.0066(9) 0.0105(9)
C8 0.0351(14) 0.0539(15) 0.0308(12) 0.0274(12) 0.0178(11) 0.0230(11)
C11 0.0301(13) 0.0369(12) 0.0381(13) 0.0136(10) 0.0140(11) 0.0207(10)
C20 0.0216(11) 0.0338(11) 0.0238(11) 0.0106(9) 0.0073(9) 0.0125(9)
C2 0.0315(12) 0.0319(11) 0.0237(11) 0.0112(10) 0.0109(9) 0.0083(9)
C22 0.0225(12) 0.0433(13) 0.0272(12) 0.0083(10) 0.0051(10) 0.0199(10)
C5 0.0355(14) 0.0281(11) 0.0301(12) 0.0097(10) 0.0076(10) 0.0078(10)
C25 0.0257(12) 0.0345(12) 0.0276(11) 0.0122(10) 0.0079(9) 0.0136(9)
C23 0.0259(12) 0.0414(13) 0.0296(12) 0.0159(10) 0.0091(10) 0.0183(10)
C27 0.0341(13) 0.0309(12) 0.0308(12) 0.0109(10) 0.0161(10) 0.0143(10)
C28 0.0245(12) 0.0345(12) 0.0296(12) 0.0089(10) 0.0113(10) 0.0114(10)
C26 0.0340(13) 0.0374(12) 0.0303(12) 0.0165(11) 0.0123(10) 0.0173(10)
C9 0.0345(14) 0.0546(16) 0.0483(15) 0.0224(12) 0.0238(12) 0.0360(13)

loop_
_atom_type_symbol
_atom_type_description
_atom_type_scat_dispersion_real
_atom_type_scat_dispersion_imag
_atom_type_scat_source
'C ' 'C ' 0.0033 0.0016 'Waasmaier & Kirfel, 1995'
'H ' 'H ' 0.0000 0.0000 'Waasmaier & Kirfel, 1995'
'N ' 'N ' 0.0061 0.0033 'Waasmaier & Kirfel, 1995'
'O ' 'O ' 0.0106 0.0060 'Waasmaier & Kirfel, 1995'

loop_
_diffrn_radiation_wavelength
0.71073

loop_
_geom_angle_atom_site_label_1
_geom_angle_atom_site_label_2
_geom_angle_atom_site_label_3
_geom_angle
C16 C15 C17 120.1(2)
C16 C15 C14 121.7(2)
C17 C15 C14 118.1(2)
C3 N18 C19 118.0(2)
C3 N18 C23 115.7(2)
C19 N18 C23 108.4(2)
C16 C12 C13 120.2(2)
C16 C12 C11 121.7(2)
C13 C12 C11 118.0(2)
C24 N21 C20 115.0(2)
C24 N21 C22 113.7(2)
C20 N21 C22 112.3(2)
C16 C1 C2 122.4(2)
C15 C16 C12 119.1(2)
C15 C16 C1 118.2(2)
C12 C16 C1 122.6(2)
N18 C3 C17 117.9(2)
N18 C3 C2 123.7(2)
C17 C3 C2 118.4(2)
C14 C6 C5 121.1(2)
C15 C17 C3 119.4(2)
C15 C17 C4 119.1(2)
C3 C17 C4 121.4(2)
O30 C7 C13 121.5(2)
O30 C7 C14 121.0(2)
C13 C7 C14 117.5(2)
C11 C10 C9 120.1(2)
N21 C24 C29 119.2(2)
N21 C24 C25 123.0(2)
C29 C24 C25 117.7(2)
C24 C29 C28 120.6(2)
C12 C13 C7 121.2(2)
C12 C13 C8 120.2(2)
C7 C13 C8 118.7(2)
C17 C4 C5 121.4(2)
N18 C19 C20 108.9(2)
C15 C14 C6 120.5(2)
C15 C14 C7 120.2(2)
C6 C14 C7 119.3(2)
C13 C8 C9 120.8(2)
C12 C11 C10 121.0(2)
N21 C20 C19 112.1(2)
C1 C2 C3 121.2(2)
N21 C22 C23 111.7(2)
C6 C5 C4 119.7(2)
C24 C25 C26 120.8(2)
N18 C23 C22 109.5(2)
C28 C27 C26 118.4(2)
C29 C28 C27 121.2(2)
C25 C26 C27 121.2(2)
C10 C9 C8 119.9(2)
C16 C1 H1 118.1
C2 C1 H1 118.7
C14 C6 H6 124.0
C5 C6 H6 114.8
C11 C10 H10 111.4
C9 C10 H10 128.4
C24 C29 H29 124.4
C28 C29 H29 115.0
C17 C4 H4 115.8
C5 C4 H4 122.3
N18 C19 H19A 111.5
N18 C19 H19B 106.0
C20 C19 H19A 112.0
C20 C19 H19B 112.0
H19A C19 H19B 106.3
C13 C8 H8 119.1
C9 C8 H8 119.9
N21 C20 H20A 115.6
N21 C20 H20B 110.2
C19 C20 H20A 103.7
C19 C20 H20B 108.0
H20A C20 H20B 106.7
C1 C2 H2 118.7
C3 C2 H2 120.0
N21 C22 H22A 107.1
N21 C22 H22B 108.7
C23 C22 H22A 111.4
C23 C22 H22B 115.9
H22A C22 H22B 101.3
C6 C5 H5 119.9
C4 C5 H5 120.4
C24 C25 H25 120.3
C26 C25 H25 118.9
N18 C23 H23A 106.7
N18 C23 H23B 114.8
C22 C23 H23A 108.6
C22 C23 H23B 110.0
H23A C23 H23B 107.1
C28 C27 H27 120.4
C26 C27 H27 121.2
C29 C28 H28 119.5
C27 C28 H28 119.3
C25 C26 H26 120.2
C27 C26 H26 118.7
C10 C9 H9 119.5
C8 C9 H9 120.6

loop_
_geom_bond_atom_site_label_1
_geom_bond_atom_site_label_2
_geom_bond_distance
C15 C16 1.422(3)
C15 C17 1.433(3)
C15 C14 1.425(3)
N18 C3 1.407(3)
N18 C19 1.463(3)
N18 C23 1.469(3)
C12 C16 1.479(3)
C12 C13 1.409(3)
C12 C11 1.405(3)
N21 C24 1.415(3)
N21 C20 1.467(3)
N21 C22 1.472(3)
C1 C16 1.377(3)
C1 C2 1.401(3)
C3 C17 1.440(3)
C3 C2 1.378(3)
C6 C14 1.374(3)
C6 C5 1.402(3)
C17 C4 1.407(3)
C7 O30 1.229(3)
C7 C13 1.478(3)
C7 C14 1.481(3)
C10 C11 1.391(3)
C10 C9 1.389(4)
C24 C29 1.407(3)
C24 C25 1.396(3)
C29 C28 1.387(3)
C13 C8 1.401(3)
C4 C5 1.372(3)
C19 C20 1.513(3)
C8 C9 1.374(4)
C22 C23 1.509(3)
C25 C26 1.386(3)
C27 C28 1.382(4)
C27 C26 1.386(3)
C1 H1 0.993
C6 H6 1.006
C10 H10 1.043
C29 H29 1.057
C4 H4 0.984
C19 H19A 1.010
C19 H19B 1.022
C8 H8 0.974
C20 H20A 1.037
C20 H20B 1.037
C2 H2 1.041
C22 H22A 1.001
C22 H22B 0.984
C5 H5 0.960
C25 H25 0.962
C23 H23A 1.057
C23 H23B 0.996
C27 H27 0.961
C28 H28 0.987
C26 H26 0.980
C9 H9 0.958

loop_
_geom_contact_atom_site_label_1
_geom_contact_atom_site_label_2
_geom_contact_distance
_geom_contact_site_symmetry_1
_geom_contact_site_symmetry_2
O30 C20 3.382(3) 1_555 1_554
H8 H29 3.2534 1_555 2_566
H8 H19B 3.1268 1_555 1_554
H20B H29 3.1234 1_555 2_567
H25 H26 3.2079 1_555 2_557
H26 H26 3.2697 1_555 2_557
H28 H28 3.3436 1_555 2_457

loop_
_geom_torsion_atom_site_label_1
_geom_torsion_atom_site_label_2
_geom_torsion_atom_site_label_3
_geom_torsion_atom_site_label_4
_geom_torsion
C17 C15 C16 C12 179.4(3)
C17 C15 C16 C1 0.9(2)
C16 C15 C17 C3 2.9(2)
C16 C15 C17 C4 -174.0(3)
C14 C15 C16 C12 1.5(2)
C14 C15 C16 C1 -176.9(3)
C16 C15 C14 C6 175.3(3)
C16 C15 C14 C7 -2.8(2)
C14 C15 C17 C3 -179.1(3)
C17 C15 C14 C6 -2.6(2)
C17 C15 C14 C7 179.3(3)
C14 C15 C17 C4 3.9(2)
C19 N18 C3 C17 156.0(3)
C3 N18 C19 C20 -162.5(2)
C19 N18 C3 C2 -21.4(2)
C23 N18 C3 C17 -73.4(2)
C23 N18 C3 C2 109.2(3)
C3 N18 C23 C22 161.2(3)
C23 N18 C19 C20 63.7(2)
C19 N18 C23 C22 -63.7(2)
C13 C12 C16 C15 0.0(2)
C13 C12 C16 C1 178.4(3)
C16 C12 C13 C7 -0.2(2)
C16 C12 C13 C8 -179.8(3)
C11 C12 C16 C15 179.4(3)
C11 C12 C16 C1 -2.2(2)
C16 C12 C11 C10 179.4(4)
C11 C12 C13 C7 -179.6(3)
C13 C12 C11 C10 -1.1(2)
C11 C12 C13 C8 0.8(2)
C20 N21 C24 C29 179.8(3)
C24 N21 C20 C19 -177.5(2)
C20 N21 C24 C25 0.9(2)
C22 N21 C24 C29 -48.6(2)
C22 N21 C24 C25 132.4(3)
C24 N21 C22 C23 177.3(3)
C22 N21 C20 C19 50.3(2)
C20 N21 C22 C23 -49.8(2)
C2 C1 C16 C15 -2.8(2)
C2 C1 C16 C12 178.9(3)
C16 C1 C2 C3 0.6(2)
C12 C16 C15 C17 179.4(3)
C15 C16 C12 C13 0.0(2)
C12 C16 C15 C14 1.5(2)
C15 C16 C12 C11 179.4(3)
C1 C16 C15 C17 0.9(2)
C1 C16 C15 C14 -176.9(3)
C15 C16 C1 C2 -2.8(2)
C1 C16 C12 C13 178.4(3)
C1 C16 C12 C11 -2.2(2)
C12 C16 C1 C2 178.9(3)
N18 C3 C17 C15 177.3(3)
N18 C3 C17 C4 -5.8(2)
C17 C3 N18 C19 156.0(3)
C17 C3 N18 C23 -73.4(2)
N18 C3 C2 C1 -179.2(3)
C2 C3 N18 C19 -21.4(2)
C2 C3 N18 C23 109.2(3)
C2 C3 C17 C15 -5.1(2)
C17 C3 C2 C1 3.4(2)
C2 C3 C17 C4 171.8(3)
C5 C6 C14 C15 -0.1(2)
C5 C6 C14 C7 178.0(3)
C14 C6 C5 C4 1.6(2)
C15 C17 C3 N18 177.3(3)
C3 C17 C15 C16 2.9(2)
C3 C17 C15 C14 -179.1(3)
C15 C17 C3 C2 -5.1(2)
C4 C17 C15 C16 -174.0(3)
C4 C17 C15 C14 3.9(2)
C15 C17 C4 C5 -2.6(2)
C4 C17 C3 N18 -5.8(2)
C4 C17 C3 C2 171.8(3)
C3 C17 C4 C5 -179.5(3)
O30 C7 C13 C12 178.4(3)
O30 C7 C13 C8 -2.0(2)
O30 C7 C14 C15 -177.0(3)
O30 C7 C14 C6 4.9(2)
C13 C7 C14 C15 2.6(2)
C14 C7 C13 C12 -1.1(2)
C13 C7 C14 C6 -175.6(3)
C14 C7 C13 C8 178.5(3)
C9 C10 C11 C12 0.6(2)
C11 C10 C9 C8 0.4(2)
C29 C24 N21 C20 179.8(3)
C29 C24 N21 C22 -48.6(2)
N21 C24 C29 C28 179.6(3)
C25 C24 N21 C20 0.9(2)
C25 C24 N21 C22 132.4(3)
N21 C24 C25 C26 -179.8(3)
C25 C24 C29 C28 -1.4(2)
C29 C24 C25 C26 1.2(2)
C28 C29 C24 N21 179.6(3)
C28 C29 C24 C25 -1.4(2)
C24 C29 C28 C27 0.0(2)
C7 C13 C12 C16 -0.2(2)
C12 C13 C7 O30 178.4(3)
C12 C13 C7 C14 -1.1(2)
C7 C13 C12 C11 -179.6(3)
C8 C13 C12 C16 -179.8(3)
C8 C13 C12 C11 0.8(2)
C12 C13 C8 C9 0.2(2)
C8 C13 C7 O30 -2.0(2)
C8 C13 C7 C14 178.5(3)
C7 C13 C8 C9 -179.5(4)
C5 C4 C17 C15 -2.6(2)
C5 C4 C17 C3 -179.5(3)
C17 C4 C5 C6 -0.1(2)
N18 C19 C20 N21 -57.3(2)
C20 C19 N18 C3 -162.5(2)
C20 C19 N18 C23 63.7(2)
C6 C14 C15 C16 175.3(3)
C6 C14 C15 C17 -2.6(2)
C15 C14 C6 C5 -0.1(2)
C7 C14 C15 C16 -2.8(2)
C7 C14 C15 C17 179.3(3)
C15 C14 C7 O30 -177.0(3)
C15 C14 C7 C13 2.6(2)
C6 C14 C7 O30 4.9(2)
C6 C14 C7 C13 -175.6(3)
C7 C14 C6 C5 178.0(3)
C9 C8 C13 C12 0.2(2)
C9 C8 C13 C7 -179.5(4)
C13 C8 C9 C10 -0.7(2)
C10 C11 C12 C16 179.4(4)
C10 C11 C12 C13 -1.1(2)
C12 C11 C10 C9 0.6(2)
N21 C20 C19 N18 -57.3(2)
C19 C20 N21 C24 -177.5(2)
C19 C20 N21 C22 50.3(2)
C1 C2 C3 N18 -179.2(3)
C3 C2 C1 C16 0.6(2)
C1 C2 C3 C17 3.4(2)
N21 C22 C23 N18 56.6(2)
C23 C22 N21 C24 177.3(3)
C23 C22 N21 C20 -49.8(2)
C6 C5 C4 C17 -0.1(2)
C4 C5 C6 C14 1.6(2)
C26 C25 C24 N21 -179.8(3)
C26 C25 C24 C29 1.2(2)
C24 C25 C26 C27 0.3(2)
N18 C23 C22 N21 56.6(2)
C22 C23 N18 C3 161.2(3)
C22 C23 N18 C19 -63.7(2)
C26 C27 C28 C29 1.5(2)
C28 C27 C26 C25 -1.6(2)
C27 C28 C29 C24 0.0(2)
C29 C28 C27 C26 1.5(2)
C27 C26 C25 C24 0.3(2)
C25 C26 C27 C28 -1.6(2)
C10 C9 C8 C13 -0.7(2)
C8 C9 C10 C11 0.4(2)
